data_4317764
loop_
_publ_author_name
'Xiaobing Xie'
'Timothy Hughbanks'

_publ_section_title
;
 N-Centered Hexazirconium Chloride Clusters: Excision and Redox Chemistry
;
_journal_name_full 'Inorganic Chemistry'
_journal_page_first 1824
_journal_page_last 1830
_journal_paper_doi 10.1021/ic0107678
_journal_volume 41
_journal_year 2002
_chemical_formula_sum 'C108 H91 Cl20 N4 P6 Zr6'
_chemical_formula_weight 2886.99
_chemical_name_systematic
;
  ?
;
_space_group_IT_number 2
_symmetry_cell_setting triclinic
_symmetry_space_group_name_Hall '-P 1'
_symmetry_space_group_name_H-M 'P -1'
_atom_sites_solution_hydrogens geom
_atom_sites_solution_primary direct
_atom_sites_solution_secondary difmap
_audit_creation_method SHELXL-97
_cell_angle_alpha 94.5660(10)
_cell_angle_beta 100.3370(10)
_cell_angle_gamma 114.4990(10)
_cell_formula_units_Z 2
_cell_length_a 14.6353(6)
_cell_length_b 16.5553(7)
_cell_length_c 27.2426(11)
_cell_measurement_temperature 110(2)
_cell_volume 5820.8(4)
_computing_structure_refinement 'SHELXL-97 (Sheldrick, 1997)'
_computing_structure_solution 'SHELXS-97 (Sheldrick, 1990)'
_diffrn_ambient_temperature 110(2)
_diffrn_measured_fraction_theta_full 0.866
_diffrn_measured_fraction_theta_max 0.866
_diffrn_radiation_monochromator graphite
_diffrn_radiation_source 'fine-focus sealed tube'
_diffrn_radiation_type MoK\a
_diffrn_radiation_wavelength 0.71073
_diffrn_reflns_av_R_equivalents 0.0405
_diffrn_reflns_av_sigmaI/netI 0.0579
_diffrn_reflns_limit_h_max 19
_diffrn_reflns_limit_h_min -19
_diffrn_reflns_limit_k_max 21
_diffrn_reflns_limit_k_min -22
_diffrn_reflns_limit_l_max 35
_diffrn_reflns_limit_l_min -36
_diffrn_reflns_number 50862
_diffrn_reflns_theta_full 28.53
_diffrn_reflns_theta_max 28.53
_diffrn_reflns_theta_min 1.88
_exptl_absorpt_coefficient_mu 1.107
_exptl_absorpt_correction_T_max 0.970
_exptl_absorpt_correction_T_min 0.827
_exptl_absorpt_correction_type multi-scan
_exptl_crystal_colour pink
_exptl_crystal_density_diffrn 1.647
_exptl_crystal_density_method 'not measured'
_exptl_crystal_description rod
_exptl_crystal_F_000 2874
_exptl_crystal_size_max 0.43
_exptl_crystal_size_mid 0.12
_exptl_crystal_size_min 0.03
_refine_diff_density_max 2.491
_refine_diff_density_min -0.946
_refine_diff_density_rms 0.138
_refine_ls_extinction_method none
_refine_ls_goodness_of_fit_ref 1.003
_refine_ls_hydrogen_treatment mixed
_refine_ls_matrix_type full
_refine_ls_number_parameters 1309
_refine_ls_number_reflns 25681
_refine_ls_number_restraints 0
_refine_ls_restrained_S_all 1.003
_refine_ls_R_factor_all 0.0787
_refine_ls_R_factor_gt 0.0507
_refine_ls_shift/su_max 0.078
_refine_ls_shift/su_mean 0.001
_refine_ls_structure_factor_coef Fsqd
_refine_ls_weighting_details 'calc w=1/[\s^2^(Fo^2^)+(0.0797P)^2^+0.0000P] where P=(Fo^2^+2Fc^2^)/3'
_refine_ls_weighting_scheme calc
_refine_ls_wR_factor_gt 0.1239
_refine_ls_wR_factor_ref 0.1401
_reflns_number_gt 17523
_reflns_number_total 25681
_reflns_threshold_expression >2sigma(I)
_cod_data_source_file ic0107678_1.cif
_cod_data_source_block Compound1
_cod_depositor_comments
;
The following automatic conversions were performed:

'_symmetry_cell_setting' value 'Triclinic' changed to 'triclinic'
according to the built-in table from CIF Core dictionary named
'cif_core.dic' version 2.4.1 from
2010-06-29.

'_exptl_absorpt_correction_type' value 'Multiscan'
changed to 'multi-scan' according to the built-in table from CIF Core
dictionary named 'cif_core.dic' version 2.4.1 from 2010-06-29.

Automatic conversion script
Id: cif_fix_values 1646 2011-03-28 12:23:43Z adriana 
;
_cod_database_code 4317764

loop_
_symmetry_equiv_pos_as_xyz
'x, y, z'
'-x, -y, -z'

loop_
_atom_site_label
_atom_site_type_symbol
_atom_site_fract_x
_atom_site_fract_y
_atom_site_fract_z
_atom_site_U_iso_or_equiv
_atom_site_adp_type
_atom_site_occupancy
_atom_site_symmetry_multiplicity
_atom_site_calc_flag
_atom_site_refinement_flags
_atom_site_disorder_assembly
_atom_site_disorder_group
Zr1 Zr -0.14382(3) 0.36799(2) 0.493748(15) 0.02506(9) Uani 1 1 d . . .
Zr2 Zr 0.09653(3) 0.45349(2) 0.557452(14) 0.02380(9) Uani 1 1 d . . .
Zr3 Zr 0.04100(3) 0.43596(3) 0.434656(15) 0.02526(9) Uani 1 1 d . . .
Zr4 Zr -0.01953(3) 0.09218(3) 0.061221(15) 0.02572(9) Uani 1 1 d . . .
Zr5 Zr -0.01673(3) 0.08929(3) -0.057642(15) 0.02952(10) Uani 1 1 d . . .
Zr6 Zr 0.17518(3) 0.08779(3) 0.022440(15) 0.02843(10) Uani 1 1 d . . .
N1 N 0.0000 0.5000 0.5000 0.0167(9) Uani 1 2 d S . .
N2 N 0.0000 0.0000 0.0000 0.0158(8) Uani 1 2 d S . .
Cl1 Cl -0.20261(7) 0.42598(7) 0.56416(4) 0.0296(2) Uani 1 1 d . . .
Cl2 Cl -0.26229(7) 0.40578(6) 0.43061(4) 0.0281(2) Uani 1 1 d . . .
Cl3 Cl 0.05974(8) 0.51901(7) 0.63410(4) 0.0296(2) Uani 1 1 d . . .
Cl4 Cl -0.11122(8) 0.28379(6) 0.42252(4) 0.0301(2) Uani 1 1 d . . .
Cl5 Cl -0.05346(7) 0.30448(6) 0.55657(4) 0.0286(2) Uani 1 1 d . . .
Cl6 Cl 0.14908(7) 0.37873(7) 0.49098(4) 0.0282(2) Uani 1 1 d . . .
Cl7 Cl -0.30649(8) 0.22346(7) 0.48453(4) 0.0333(2) Uani 1 1 d . . .
Cl8 Cl 0.08646(8) 0.36667(8) 0.36268(4) 0.0358(2) Uani 1 1 d . . .
Cl9 Cl 0.20656(8) 0.40579(7) 0.61994(4) 0.0313(2) Uani 1 1 d . . .
Cl10 Cl 0.16995(7) 0.19766(7) 0.08999(4) 0.0290(2) Uani 1 1 d . . .
Cl11 Cl -0.00328(9) 0.00239(7) 0.12994(4) 0.0352(2) Uani 1 1 d . . .
Cl12 Cl -0.03905(9) 0.19851(7) 0.00354(4) 0.0385(3) Uani 1 1 d . . .
Cl13 Cl -0.21376(8) 0.00433(8) 0.04164(5) 0.0436(3) Uani 1 1 d . . .
Cl14 Cl -0.03734(8) 0.19509(8) 0.12878(4) 0.0396(3) Uani 1 1 d . . .
Cl15 Cl 0.17329(9) 0.19172(7) -0.03989(4) 0.0429(3) Uani 1 1 d . . .
Cl16 Cl -0.21005(9) 0.00203(8) -0.08808(4) 0.0396(3) Uani 1 1 d . . .
Cl17 Cl -0.03324(12) 0.19065(8) -0.12015(5) 0.0555(4) Uani 1 1 d . . .
Cl18 Cl 0.36680(8) 0.18556(9) 0.04843(5) 0.0560(4) Uani 1 1 d . . .
P1 P -0.80138(8) 0.12361(7) 0.40008(4) 0.0265(2) Uani 1 1 d . . .
P2 P 0.29497(8) 0.63289(7) -0.15011(4) 0.0249(2) Uani 1 1 d . . .
P3 P -0.49864(8) 0.24455(7) -0.35020(4) 0.0257(2) Uani 1 1 d . . .
P4 P -0.94281(8) 0.03290(7) 0.29736(4) 0.0263(2) Uani 1 1 d . . .
P5 P 0.27251(8) 0.59730(8) -0.04666(4) 0.0294(2) Uani 1 1 d . . .
P6 P -0.44507(9) 0.32421(8) -0.24280(4) 0.0331(3) Uani 1 1 d . . .
N11 N 0.3119(2) 0.6014(2) -0.09701(13) 0.0282(8) Uani 1 1 d . . .
N12 N -0.5062(3) 0.2961(2) -0.30033(13) 0.0301(8) Uani 1 1 d . . .
N13 N -0.9015(3) 0.0685(2) 0.35616(13) 0.0290(8) Uani 1 1 d . . .
Cl01 Cl -0.33653(15) 0.25433(11) 0.29966(7) 0.0780(5) Uani 1 1 d . . .
Cl02 Cl -0.47716(13) 0.08821(12) 0.32442(9) 0.1018(7) Uani 1 1 d . . .
C1 C 0.3376(3) 0.7526(3) -0.14441(15) 0.0276(9) Uani 1 1 d . . .
C2 C -0.6071(3) 0.1354(3) -0.36831(15) 0.0267(9) Uani 1 1 d . . .
C3 C -0.5062(3) 0.3050(3) -0.40108(16) 0.0283(9) Uani 1 1 d . . .
C4 C 0.3737(3) 0.6052(3) -0.18544(15) 0.0267(9) Uani 1 1 d . . .
C5 C -0.9961(3) -0.0881(3) 0.28605(16) 0.0284(9) Uani 1 1 d . . .
C6 C -0.8479(3) 0.0771(3) 0.26079(15) 0.0263(8) Uani 1 1 d . . .
C7 C -0.3830(3) 0.2278(3) -0.34349(15) 0.0264(9) Uani 1 1 d . . .
C8 C -0.7297(3) 0.0606(3) 0.41821(15) 0.0264(9) Uani 1 1 d . . .
C9 C -0.7366(3) -0.0818(3) 0.43628(17) 0.0354(10) Uani 1 1 d . . .
H9A H -0.7756 -0.1431 0.4386 0.042 Uiso 1 1 calc R . .
C10 C -0.7784(3) 0.0407(3) 0.25713(17) 0.0353(10) Uani 1 1 d . . .
H10A H -0.7858 -0.0121 0.2708 0.042 Uiso 1 1 calc R . .
C11 C 0.3397(3) 0.5720(3) -0.23758(16) 0.0314(9) Uani 1 1 d . . .
H11B H 0.2717 0.5596 -0.2549 0.038 Uiso 1 1 calc R . .
C12 C -1.0008(3) -0.1381(3) 0.24118(16) 0.0330(10) Uani 1 1 d . . .
H12B H -0.9763 -0.1083 0.2145 0.040 Uiso 1 1 calc R . .
C13 C 0.1639(3) 0.5781(3) -0.18656(15) 0.0275(9) Uani 1 1 d . . .
C14 C -0.6796(3) 0.1093(3) -0.33927(17) 0.0331(10) Uani 1 1 d . . .
H14A H -0.6729 0.1495 -0.3105 0.040 Uiso 1 1 calc R . .
C15 C -1.0433(3) 0.1416(3) 0.29871(16) 0.0322(10) Uani 1 1 d . . .
H15A H -0.9860 0.1800 0.3254 0.039 Uiso 1 1 calc R . .
C16 C -0.6228(3) 0.0982(3) 0.43290(16) 0.0320(9) Uani 1 1 d . . .
H16A H -0.5833 0.1605 0.4329 0.038 Uiso 1 1 calc R . .
C17 C -0.8469(3) 0.1437(3) 0.45478(15) 0.0264(9) Uani 1 1 d . . .
C18 C -1.0466(3) 0.0624(3) 0.27512(16) 0.0290(9) Uani 1 1 d . . .
C19 C -0.3852(4) 0.2546(3) -0.22065(16) 0.0361(10) Uani 1 1 d . . .
C20 C -0.1998(3) 0.2866(3) -0.33557(17) 0.0399(11) Uani 1 1 d . . .
H20A H -0.1361 0.3340 -0.3373 0.048 Uiso 1 1 calc R . .
C21 C -0.7126(3) 0.2284(3) 0.38611(15) 0.0286(9) Uani 1 1 d . . .
C22 C 0.1040(3) 0.4880(3) -0.18367(17) 0.0346(10) Uani 1 1 d . . .
H22A H 0.1328 0.4571 -0.1628 0.041 Uiso 1 1 calc R . .
C23 C -0.4647(3) 0.2958(3) -0.44273(16) 0.0342(10) Uani 1 1 d . . .
H23A H -0.4274 0.2606 -0.4429 0.041 Uiso 1 1 calc R . .
C24 C -0.3856(3) 0.1468(3) -0.33211(16) 0.0333(10) Uani 1 1 d . . .
H24A H -0.4494 0.0985 -0.3313 0.040 Uiso 1 1 calc R . .
C25 C -0.6190(3) 0.0766(3) -0.41098(16) 0.0317(9) Uani 1 1 d . . .
H25A H -0.5711 0.0952 -0.4319 0.038 Uiso 1 1 calc R . .
C26 C -0.7873(3) -0.0307(3) 0.41981(16) 0.0334(10) Uani 1 1 d . . .
H26A H -0.8605 -0.0575 0.4097 0.040 Uiso 1 1 calc R . .
C27 C 0.3152(3) 0.7067(3) -0.00915(17) 0.0354(10) Uani 1 1 d . . .
C28 C 0.1346(3) 0.5437(3) -0.05771(16) 0.0316(9) Uani 1 1 d . . .
C29 C -0.2895(3) 0.2985(3) -0.34547(16) 0.0331(10) Uani 1 1 d . . .
H29A H -0.2873 0.3540 -0.3535 0.040 Uiso 1 1 calc R . .
C30 C -0.5729(3) 0.0453(3) 0.44762(17) 0.0329(10) Uani 1 1 d . . .
H30A H -0.4996 0.0709 0.4565 0.039 Uiso 1 1 calc R . .
C31 C -0.6987(4) 0.0812(3) 0.23365(19) 0.0416(11) Uani 1 1 d . . .
H31A H -0.6520 0.0557 0.2309 0.050 Uiso 1 1 calc R . .
C32 C -0.7181(3) 0.3080(3) 0.40159(16) 0.0329(10) Uani 1 1 d . . .
H32A H -0.7669 0.3076 0.4204 0.039 Uiso 1 1 calc R . .
C33 C 0.4728(3) 0.6214(3) -0.16031(17) 0.0319(9) Uani 1 1 d . . .
H33A H 0.4954 0.6425 -0.1248 0.038 Uiso 1 1 calc R . .
C34 C -1.0381(3) -0.1326(3) 0.32385(17) 0.0374(11) Uani 1 1 d . . .
H34A H -1.0389 -0.0993 0.3537 0.045 Uiso 1 1 calc R . .
C35 C -0.6304(3) -0.0443(3) 0.44924(16) 0.0319(9) Uani 1 1 d . . .
H35A H -0.5965 -0.0804 0.4594 0.038 Uiso 1 1 calc R . .
C36 C -1.1243(4) 0.1644(3) 0.28318(18) 0.0380(11) Uani 1 1 d . . .
H36A H -1.1228 0.2180 0.2994 0.046 Uiso 1 1 calc R . .
C37 C -0.7003(3) -0.0089(3) -0.42295(17) 0.0363(10) Uani 1 1 d . . .
H37A H -0.7072 -0.0498 -0.4515 0.044 Uiso 1 1 calc R . .
C38 C 0.4346(3) 0.8089(3) -0.15014(18) 0.0368(10) Uani 1 1 d . . .
H38A H 0.4772 0.7839 -0.1608 0.044 Uiso 1 1 calc R . .
C39 C -0.7801(3) 0.1760(3) 0.50240(16) 0.0344(10) Uani 1 1 d . . .
H39A H -0.7089 0.1908 0.5060 0.041 Uiso 1 1 calc R . .
C40 C -0.7631(3) 0.0233(3) -0.35248(18) 0.0383(11) Uani 1 1 d . . .
H40A H -0.8138 0.0055 -0.3331 0.046 Uiso 1 1 calc R . .
C41 C -1.0414(4) -0.2318(3) 0.23527(19) 0.0419(11) Uani 1 1 d . . .
H41A H -1.0425 -0.2658 0.2052 0.050 Uiso 1 1 calc R . .
C42 C -0.5618(3) 0.3565(3) -0.40098(18) 0.0383(11) Uani 1 1 d . . .
H42A H -0.5897 0.3631 -0.3728 0.046 Uiso 1 1 calc R . .
C43 C -0.5804(3) 0.3891(3) 0.36252(17) 0.0367(10) Uani 1 1 d . . .
H43A H -0.5340 0.4445 0.3552 0.044 Uiso 1 1 calc R . .
C44 C 0.4699(4) 0.9017(3) -0.14033(19) 0.0427(11) Uani 1 1 d . . .
H44A H 0.5376 0.9400 -0.1430 0.051 Uiso 1 1 calc R . .
C45 C -0.9200(3) 0.1653(3) 0.53985(17) 0.0351(10) Uani 1 1 d . . .
H45A H -0.9450 0.1732 0.5689 0.042 Uiso 1 1 calc R . .
C46 C -0.5340(4) 0.3165(3) -0.20358(18) 0.0441(12) Uani 1 1 d . . .
C47 C -0.2025(4) 0.2072(4) -0.32333(18) 0.0460(12) Uani 1 1 d . . .
H47A H -0.1404 0.2004 -0.3158 0.055 Uiso 1 1 calc R . .
C48 C -1.0802(4) -0.2748(3) 0.27366(19) 0.0435(12) Uani 1 1 d . . .
H48A H -1.1080 -0.3385 0.2698 0.052 Uiso 1 1 calc R . .
C49 C -0.7544(3) 0.1952(3) 0.21739(16) 0.0332(10) Uani 1 1 d . . .
H49A H -0.7457 0.2483 0.2038 0.040 Uiso 1 1 calc R . .
C50 C 0.3216(4) 0.5308(3) -0.01157(17) 0.0414(11) Uani 1 1 d . . .
C51 C -0.7711(3) -0.0345(3) -0.39315(19) 0.0387(11) Uani 1 1 d . . .
H51A H -0.8264 -0.0934 -0.4012 0.046 Uiso 1 1 calc R . .
C52 C -0.0396(3) 0.4881(3) -0.24191(19) 0.0461(13) Uani 1 1 d . . .
H52A H -0.1095 0.4573 -0.2604 0.055 Uiso 1 1 calc R . .
C53 C 0.4062(4) 0.5574(3) -0.26361(18) 0.0397(11) Uani 1 1 d . . .
H53A H 0.3839 0.5352 -0.2990 0.048 Uiso 1 1 calc R . .
C54 C -0.8355(3) 0.1548(3) 0.24043(15) 0.0290(9) Uani 1 1 d . . .
H54A H -0.8827 0.1800 0.2424 0.035 Uiso 1 1 calc R . .
C55 C 0.0822(4) 0.4502(3) -0.0588(2) 0.0439(12) Uani 1 1 d . . .
H55A H 0.1196 0.4161 -0.0503 0.053 Uiso 1 1 calc R . .
C56 C -0.4489(4) 0.1624(3) -0.22198(19) 0.0446(12) Uani 1 1 d . . .
H56A H -0.5214 0.1389 -0.2349 0.054 Uiso 1 1 calc R . .
C57 C -0.5762(4) 0.3980(3) -0.4424(2) 0.0490(14) Uani 1 1 d . . .
H57A H -0.6145 0.4324 -0.4428 0.059 Uiso 1 1 calc R . .
C58 C 0.5047(4) 0.5751(3) -0.23832(18) 0.0413(11) Uani 1 1 d . . .
H58A H 0.5499 0.5652 -0.2565 0.050 Uiso 1 1 calc R . .
C59 C -0.3467(4) 0.4381(3) -0.23135(19) 0.0409(11) Uani 1 1 d . . .
C60 C -0.6421(3) 0.2296(3) 0.35756(16) 0.0314(9) Uani 1 1 d . . .
H60A H -0.6399 0.1750 0.3459 0.038 Uiso 1 1 calc R . .
C61 C 0.2743(4) 0.7905(3) -0.13022(17) 0.0365(10) Uani 1 1 d . . .
H61A H 0.2070 0.7524 -0.1268 0.044 Uiso 1 1 calc R . .
C62 C 0.1203(3) 0.6217(3) -0.21852(17) 0.0356(10) Uani 1 1 d . . .
H62A H 0.1604 0.6825 -0.2215 0.043 Uiso 1 1 calc R . .
C63 C 0.3732(4) 0.4113(3) -0.0097(2) 0.0473(13) Uani 1 1 d . . .
H63A H 0.3853 0.3665 -0.0276 0.057 Uiso 1 1 calc R . .
C64 C 0.2572(4) 0.7233(3) 0.02241(17) 0.0411(11) Uani 1 1 d . . .
H64A H 0.1962 0.6752 0.0265 0.049 Uiso 1 1 calc R . .
C65 C -0.6864(4) 0.1581(3) 0.21420(18) 0.0392(11) Uani 1 1 d . . .
H65A H -0.6309 0.1859 0.1985 0.047 Uiso 1 1 calc R . .
C66 C -0.8172(3) 0.1867(3) 0.54490(17) 0.0366(10) Uani 1 1 d . . .
H66A H -0.7712 0.2088 0.5775 0.044 Uiso 1 1 calc R . .
C67 C 0.0035(4) 0.4446(3) -0.2111(2) 0.0432(12) Uani 1 1 d . . .
H67A H -0.0372 0.3836 -0.2088 0.052 Uiso 1 1 calc R . .
C68 C -0.2373(4) 0.2302(3) -0.1863(2) 0.0481(13) Uani 1 1 d . . .
H68A H -0.1647 0.2528 -0.1745 0.058 Uiso 1 1 calc R . .
C69 C 0.5384(4) 0.6071(3) -0.18667(18) 0.0387(11) Uani 1 1 d . . .
H69A H 0.6064 0.6191 -0.1695 0.046 Uiso 1 1 calc R . .
C70 C 0.0189(4) 0.5759(3) -0.24571(18) 0.0430(12) Uani 1 1 d . . .
H70A H -0.0106 0.6055 -0.2673 0.052 Uiso 1 1 calc R . .
C71 C -0.9497(3) 0.1224(3) 0.45023(17) 0.0394(11) Uani 1 1 d . . .
H71A H -0.9959 0.1005 0.4177 0.047 Uiso 1 1 calc R . .
C72 C -0.5756(3) 0.3094(3) 0.34603(17) 0.0362(10) Uani 1 1 d . . .
H72A H -0.5269 0.3100 0.3270 0.043 Uiso 1 1 calc R . .
C73 C -0.5336(4) 0.3886(3) -0.48321(19) 0.0466(13) Uani 1 1 d . . .
H73A H -0.5430 0.4174 -0.5112 0.056 Uiso 1 1 calc R . .
C74 C -0.3171(3) 0.4806(3) -0.2721(2) 0.0421(12) Uani 1 1 d . . .
H74A H -0.3512 0.4495 -0.3057 0.051 Uiso 1 1 calc R . .
C75 C -1.1306(4) 0.0060(3) 0.23552(17) 0.0407(11) Uani 1 1 d . . .
H75A H -1.1332 -0.0481 0.2192 0.049 Uiso 1 1 calc R . .
C76 C -0.2790(4) 0.2869(3) -0.20324(18) 0.0406(11) Uani 1 1 d . . .
H76A H -0.2348 0.3483 -0.2030 0.049 Uiso 1 1 calc R . .
C77 C -0.2982(4) 0.4858(3) -0.1816(2) 0.0550(15) Uani 1 1 d . . .
H77A H -0.3177 0.4584 -0.1534 0.066 Uiso 1 1 calc R . .
C78 C -0.2960(4) 0.1361(3) -0.32193(18) 0.0419(11) Uani 1 1 d . . .
H78A H -0.2979 0.0807 -0.3140 0.050 Uiso 1 1 calc R . .
C79 C -1.0788(4) -0.2258(3) 0.31738(19) 0.0425(12) Uani 1 1 d . . .
H79A H -1.1060 -0.2562 0.3433 0.051 Uiso 1 1 calc R . .
C80 C -1.2067(4) 0.1084(4) 0.24395(18) 0.0455(12) Uani 1 1 d . . .
H80A H -1.2616 0.1242 0.2332 0.055 Uiso 1 1 calc R . .
C81 C 0.0781(3) 0.5920(3) -0.07117(18) 0.0377(10) Uani 1 1 d . . .
H81A H 0.1130 0.6548 -0.0711 0.045 Uiso 1 1 calc R . .
C82 C -0.6519(4) 0.3884(3) 0.38938(17) 0.0376(10) Uani 1 1 d . . .
H82A H -0.6561 0.4427 0.3996 0.045 Uiso 1 1 calc R . .
C83 C 0.4071(4) 0.9385(3) -0.12678(19) 0.0424(12) Uani 1 1 d . . .
H83A H 0.4312 1.0021 -0.1213 0.051 Uiso 1 1 calc R . .
C84 C -0.2390(4) 0.5673(3) -0.2640(3) 0.0557(15) Uani 1 1 d . . .
H84A H -0.2183 0.5952 -0.2919 0.067 Uiso 1 1 calc R . .
C85 C -0.9869(4) 0.1324(3) 0.49279(18) 0.0420(11) Uani 1 1 d . . .
H85A H -1.0582 0.1167 0.4894 0.050 Uiso 1 1 calc R . .
C86 C -0.4784(4) 0.3384(3) -0.48398(18) 0.0439(12) Uani 1 1 d . . .
H86A H -0.4500 0.3329 -0.5121 0.053 Uiso 1 1 calc R . .
C87 C 0.4073(3) 0.7768(3) -0.01301(19) 0.0447(12) Uani 1 1 d . . .
H87A H 0.4489 0.7656 -0.0331 0.054 Uiso 1 1 calc R . .
C88 C 0.3413(4) 0.4672(4) -0.0356(2) 0.0491(13) Uani 1 1 d . . .
H88A H 0.3328 0.4606 -0.0713 0.059 Uiso 1 1 calc R . .
C89 C -0.3009(4) 0.1409(4) -0.18658(19) 0.0492(13) Uani 1 1 d . . .
H89A H -0.2718 0.1026 -0.1742 0.059 Uiso 1 1 calc R . .
C90 C -0.2213(5) 0.5739(4) -0.1743(3) 0.071(2) Uani 1 1 d . . .
H90A H -0.1896 0.6071 -0.1409 0.085 Uiso 1 1 calc R . .
C91 C -0.6106(4) 0.3450(4) -0.2198(2) 0.0532(14) Uani 1 1 d . . .
H91A H -0.6154 0.3671 -0.2508 0.064 Uiso 1 1 calc R . .
C92 C 0.3099(4) 0.8840(3) -0.12117(18) 0.0408(11) Uani 1 1 d . . .
H92A H 0.2674 0.9097 -0.1112 0.049 Uiso 1 1 calc R . .
C93 C -0.0797(4) 0.4566(4) -0.0857(2) 0.0533(14) Uani 1 1 d . . .
H93A H -0.1529 0.4269 -0.0956 0.064 Uiso 1 1 calc R . .
C94 C -0.4074(5) 0.1068(4) -0.2049(2) 0.0530(14) Uani 1 1 d . . .
H94A H -0.4509 0.0451 -0.2055 0.064 Uiso 1 1 calc R . .
C95 C -1.2105(4) 0.0303(4) 0.22032(19) 0.0477(13) Uani 1 1 d . . .
H95A H -1.2679 -0.0075 0.1935 0.057 Uiso 1 1 calc R . .
C96 C -0.0289(4) 0.5485(4) -0.0846(2) 0.0499(13) Uani 1 1 d . . .
H96A H -0.0673 0.5817 -0.0931 0.060 Uiso 1 1 calc R . .
C97 C -0.1910(4) 0.6130(4) -0.2145(3) 0.071(2) Uani 1 1 d . . .
H97A H -0.1365 0.6722 -0.2086 0.086 Uiso 1 1 calc R . .
C01 C -0.3547(4) 0.1783(3) 0.3413(2) 0.0521(14) Uani 1 1 d . . .
H01A H -0.3441 0.2100 0.3757 0.063 Uiso 1 1 calc R . .
H01B H -0.3023 0.1549 0.3425 0.063 Uiso 1 1 calc R . .
C99 C 0.4378(4) 0.8629(4) 0.0125(2) 0.0597(16) Uani 1 1 d . . .
H99A H 0.5006 0.9106 0.0099 0.072 Uiso 1 1 calc R . .
C100 C -0.0256(4) 0.4084(4) -0.0726(2) 0.0532(14) Uani 1 1 d . . .
H10B H -0.0618 0.3456 -0.0728 0.064 Uiso 1 1 calc R . .
C101 C 0.2882(4) 0.8095(4) 0.0478(2) 0.0556(15) Uani 1 1 d . . .
H10C H 0.2486 0.8205 0.0692 0.067 Uiso 1 1 calc R . .
C102 C -0.5305(6) 0.2811(5) -0.1588(2) 0.081(2) Uani 1 1 d . . .
H10D H -0.4773 0.2637 -0.1471 0.097 Uiso 1 1 calc R . .
C103 C -0.6797(4) 0.3403(5) -0.1896(2) 0.0711(19) Uani 1 1 d . . .
H10E H -0.7280 0.3641 -0.1989 0.085 Uiso 1 1 calc R . .
C104 C 0.3772(4) 0.8800(4) 0.0419(2) 0.0626(17) Uani 1 1 d . . .
H10F H 0.3967 0.9397 0.0579 0.075 Uiso 1 1 calc R . .
C105 C -0.6794(6) 0.3016(5) -0.1461(3) 0.078(2) Uani 1 1 d . . .
H10G H -0.7296 0.2963 -0.1271 0.093 Uiso 1 1 calc R . .
C106 C -0.6072(7) 0.2710(6) -0.1305(3) 0.093(3) Uani 1 1 d . . .
H10H H -0.6078 0.2434 -0.1012 0.112 Uiso 1 1 calc R . .
C107 C 0.3866(7) 0.4207(6) 0.0395(2) 0.100(3) Uani 1 1 d . . .
H107 H 0.3898 0.3739 0.0568 0.120 Uiso 1 1 calc R . .
C108 C 0.3588(7) 0.5524(7) 0.0412(3) 0.037(2) Uani 0.50 1 d P . .
H108 H 0.3578 0.6034 0.0593 0.044 Uiso 0.50 1 calc PR . .
C98 C 0.3963(9) 0.5011(7) 0.0668(3) 0.047(3) Uani 0.50 1 d P . .
H98 H 0.4281 0.5189 0.1019 0.056 Uiso 0.50 1 calc PR . .

loop_
_atom_site_aniso_label
_atom_site_aniso_U_11
_atom_site_aniso_U_22
_atom_site_aniso_U_33
_atom_site_aniso_U_23
_atom_site_aniso_U_13
_atom_site_aniso_U_12
Zr1 0.02261(19) 0.01944(19) 0.0281(2) 0.00573(15) 0.00431(16) 0.00472(15)
Zr2 0.02299(19) 0.01989(19) 0.0249(2) 0.00506(15) 0.00470(15) 0.00612(15)
Zr3 0.0250(2) 0.02234(19) 0.0254(2) 0.00394(15) 0.00462(16) 0.00791(16)
Zr4 0.02309(19) 0.0272(2) 0.0252(2) -0.00231(16) 0.00333(15) 0.01153(16)
Zr5 0.0370(2) 0.0256(2) 0.0237(2) 0.00121(16) 0.00155(17) 0.01435(18)
Zr6 0.02050(19) 0.0301(2) 0.0294(2) -0.00440(17) 0.00391(16) 0.00838(16)
N1 0.015(2) 0.017(2) 0.017(2) 0.0067(17) 0.0043(17) 0.0064(17)
N2 0.014(2) 0.014(2) 0.016(2) -0.0014(16) -0.0014(16) 0.0052(16)
Cl1 0.0270(5) 0.0282(5) 0.0307(5) 0.0084(4) 0.0103(4) 0.0073(4)
Cl2 0.0229(5) 0.0235(5) 0.0310(5) 0.0064(4) 0.0021(4) 0.0050(4)
Cl3 0.0313(5) 0.0320(5) 0.0244(5) 0.0047(4) 0.0044(4) 0.0136(4)
Cl4 0.0287(5) 0.0213(5) 0.0326(5) -0.0004(4) 0.0030(4) 0.0062(4)
Cl5 0.0259(5) 0.0221(5) 0.0342(5) 0.0102(4) 0.0058(4) 0.0065(4)
Cl6 0.0292(5) 0.0285(5) 0.0285(5) 0.0056(4) 0.0066(4) 0.0141(4)
Cl7 0.0268(5) 0.0227(5) 0.0406(6) 0.0088(4) 0.0047(4) 0.0024(4)
Cl8 0.0391(6) 0.0418(6) 0.0293(5) 0.0006(5) 0.0055(5) 0.0224(5)
Cl9 0.0293(5) 0.0292(5) 0.0323(5) 0.0103(4) 0.0026(4) 0.0107(4)
Cl10 0.0256(5) 0.0273(5) 0.0281(5) -0.0043(4) 0.0017(4) 0.0092(4)
Cl11 0.0462(6) 0.0321(5) 0.0228(5) 0.0012(4) 0.0086(4) 0.0131(5)
Cl12 0.0513(7) 0.0327(6) 0.0333(6) -0.0038(5) -0.0047(5) 0.0276(5)
Cl13 0.0234(5) 0.0511(7) 0.0475(7) -0.0174(6) 0.0086(5) 0.0124(5)
Cl14 0.0350(6) 0.0419(6) 0.0385(6) -0.0131(5) 0.0061(5) 0.0181(5)
Cl15 0.0456(7) 0.0318(6) 0.0338(6) 0.0027(5) 0.0121(5) -0.0005(5)
Cl16 0.0375(6) 0.0417(6) 0.0370(6) -0.0073(5) -0.0102(5) 0.0249(5)
Cl17 0.0973(11) 0.0390(7) 0.0308(6) 0.0073(5) 0.0003(7) 0.0360(7)
Cl18 0.0201(5) 0.0591(8) 0.0670(9) -0.0223(7) 0.0065(5) 0.0038(5)
P1 0.0254(5) 0.0272(5) 0.0253(5) 0.0064(4) 0.0062(4) 0.0094(4)
P2 0.0235(5) 0.0289(5) 0.0248(5) 0.0065(4) 0.0082(4) 0.0125(4)
P3 0.0233(5) 0.0233(5) 0.0270(5) 0.0046(4) 0.0051(4) 0.0071(4)
P4 0.0261(5) 0.0275(5) 0.0239(5) 0.0071(4) 0.0058(4) 0.0100(4)
P5 0.0304(6) 0.0388(6) 0.0257(6) 0.0097(5) 0.0110(5) 0.0190(5)
P6 0.0337(6) 0.0341(6) 0.0292(6) -0.0009(5) 0.0040(5) 0.0151(5)
N11 0.0243(17) 0.040(2) 0.0271(18) 0.0107(15) 0.0097(14) 0.0182(16)
N12 0.0294(18) 0.0272(18) 0.0314(19) 0.0013(15) 0.0040(15) 0.0121(15)
N13 0.0255(17) 0.0306(19) 0.0275(18) 0.0059(15) 0.0053(14) 0.0094(15)
Cl01 0.1092(14) 0.0711(11) 0.0749(11) 0.0392(9) 0.0418(10) 0.0468(10)
Cl02 0.0576(10) 0.0558(10) 0.1433(19) 0.0187(11) -0.0165(11) -0.0060(8)
C1 0.030(2) 0.030(2) 0.024(2) 0.0048(17) 0.0059(17) 0.0145(18)
C2 0.026(2) 0.024(2) 0.028(2) 0.0063(17) 0.0066(17) 0.0090(17)
C3 0.0213(19) 0.024(2) 0.030(2) 0.0052(17) -0.0001(17) 0.0036(16)
C4 0.029(2) 0.028(2) 0.028(2) 0.0093(17) 0.0120(17) 0.0137(17)
C5 0.022(2) 0.026(2) 0.030(2) 0.0064(17) 0.0009(17) 0.0055(17)
C6 0.026(2) 0.024(2) 0.026(2) 0.0034(16) 0.0051(17) 0.0087(17)
C7 0.025(2) 0.030(2) 0.023(2) 0.0035(17) 0.0053(16) 0.0110(17)
C8 0.027(2) 0.028(2) 0.023(2) 0.0052(16) 0.0061(16) 0.0101(17)
C9 0.032(2) 0.029(2) 0.042(3) 0.015(2) 0.009(2) 0.0088(19)
C10 0.039(2) 0.030(2) 0.042(3) 0.015(2) 0.014(2) 0.016(2)
C11 0.033(2) 0.035(2) 0.031(2) 0.0060(19) 0.0121(18) 0.0169(19)
C12 0.035(2) 0.029(2) 0.032(2) 0.0089(18) 0.0059(19) 0.0113(19)
C13 0.026(2) 0.031(2) 0.027(2) 0.0055(17) 0.0091(17) 0.0129(18)
C14 0.025(2) 0.033(2) 0.037(2) 0.0047(19) 0.0096(18) 0.0079(18)
C15 0.028(2) 0.031(2) 0.033(2) 0.0117(18) 0.0057(18) 0.0068(18)
C16 0.030(2) 0.023(2) 0.036(2) 0.0070(18) 0.0058(18) 0.0057(17)
C17 0.028(2) 0.025(2) 0.027(2) 0.0078(17) 0.0074(17) 0.0101(17)
C18 0.028(2) 0.036(2) 0.030(2) 0.0128(18) 0.0121(17) 0.0162(18)
C19 0.049(3) 0.042(3) 0.022(2) 0.0057(19) 0.009(2) 0.024(2)
C20 0.024(2) 0.055(3) 0.032(2) 0.002(2) 0.0043(18) 0.011(2)
C21 0.024(2) 0.030(2) 0.027(2) 0.0056(17) 0.0010(17) 0.0089(17)
C22 0.033(2) 0.031(2) 0.037(2) 0.0049(19) 0.0061(19) 0.0120(19)
C23 0.029(2) 0.030(2) 0.033(2) 0.0110(19) 0.0021(18) 0.0038(18)
C24 0.031(2) 0.035(2) 0.033(2) 0.0060(19) 0.0047(19) 0.0148(19)
C25 0.028(2) 0.028(2) 0.034(2) 0.0003(18) 0.0079(18) 0.0076(18)
C26 0.027(2) 0.036(2) 0.035(2) 0.0115(19) 0.0098(18) 0.0085(19)
C27 0.033(2) 0.046(3) 0.029(2) 0.001(2) 0.0044(19) 0.021(2)
C28 0.029(2) 0.038(2) 0.029(2) 0.0059(19) 0.0128(18) 0.0127(19)
C29 0.029(2) 0.035(2) 0.030(2) 0.0067(19) 0.0062(18) 0.0079(19)
C30 0.024(2) 0.032(2) 0.037(2) 0.0078(19) 0.0048(18) 0.0076(18)
C31 0.042(3) 0.040(3) 0.055(3) 0.010(2) 0.023(2) 0.025(2)
C32 0.033(2) 0.034(2) 0.031(2) 0.0085(19) 0.0047(19) 0.0154(19)
C33 0.033(2) 0.037(2) 0.032(2) 0.0105(19) 0.0126(19) 0.020(2)
C34 0.031(2) 0.038(3) 0.033(2) 0.009(2) 0.0049(19) 0.006(2)
C35 0.033(2) 0.037(2) 0.028(2) 0.0097(19) 0.0040(18) 0.019(2)
C36 0.043(3) 0.039(3) 0.039(3) 0.013(2) 0.014(2) 0.021(2)
C37 0.037(2) 0.032(2) 0.035(2) -0.0045(19) 0.001(2) 0.015(2)
C38 0.030(2) 0.036(2) 0.048(3) 0.012(2) 0.012(2) 0.016(2)
C39 0.029(2) 0.039(2) 0.032(2) 0.0100(19) 0.0069(18) 0.0110(19)
C40 0.029(2) 0.037(3) 0.047(3) 0.011(2) 0.015(2) 0.009(2)
C41 0.043(3) 0.033(2) 0.043(3) 0.003(2) -0.001(2) 0.014(2)
C42 0.033(2) 0.027(2) 0.043(3) 0.007(2) -0.001(2) 0.0060(19)
C43 0.036(2) 0.030(2) 0.034(2) 0.0095(19) 0.006(2) 0.0057(19)
C44 0.033(2) 0.035(3) 0.052(3) 0.009(2) 0.006(2) 0.008(2)
C45 0.039(2) 0.042(3) 0.028(2) 0.011(2) 0.0139(19) 0.017(2)
C46 0.044(3) 0.054(3) 0.034(3) -0.001(2) 0.013(2) 0.021(2)
C47 0.035(3) 0.070(4) 0.038(3) 0.001(3) 0.002(2) 0.031(3)
C48 0.042(3) 0.030(2) 0.047(3) 0.010(2) 0.001(2) 0.008(2)
C49 0.034(2) 0.030(2) 0.034(2) 0.0087(19) 0.0114(19) 0.0102(19)
C50 0.053(3) 0.054(3) 0.030(2) 0.013(2) 0.012(2) 0.033(3)
C51 0.026(2) 0.027(2) 0.054(3) 0.009(2) 0.001(2) 0.0053(18)
C52 0.026(2) 0.051(3) 0.051(3) -0.005(2) -0.004(2) 0.014(2)
C53 0.052(3) 0.049(3) 0.030(2) 0.006(2) 0.018(2) 0.031(2)
C54 0.030(2) 0.033(2) 0.026(2) 0.0043(17) 0.0049(17) 0.0164(18)
C55 0.040(3) 0.042(3) 0.060(3) 0.015(2) 0.027(2) 0.020(2)
C56 0.046(3) 0.041(3) 0.043(3) 0.011(2) 0.013(2) 0.014(2)
C57 0.041(3) 0.028(2) 0.062(4) 0.010(2) -0.011(3) 0.009(2)
C58 0.050(3) 0.051(3) 0.040(3) 0.014(2) 0.024(2) 0.033(3)
C59 0.035(2) 0.035(3) 0.048(3) -0.006(2) -0.004(2) 0.019(2)
C60 0.032(2) 0.028(2) 0.033(2) 0.0062(18) 0.0113(19) 0.0111(18)
C61 0.037(2) 0.040(3) 0.039(3) 0.008(2) 0.019(2) 0.018(2)
C62 0.031(2) 0.044(3) 0.034(2) 0.012(2) 0.0088(19) 0.018(2)
C63 0.041(3) 0.034(3) 0.066(4) 0.016(2) 0.008(3) 0.018(2)
C64 0.037(3) 0.054(3) 0.034(3) 0.001(2) 0.012(2) 0.021(2)
C65 0.038(3) 0.038(3) 0.041(3) 0.007(2) 0.020(2) 0.012(2)
C66 0.034(2) 0.039(3) 0.028(2) 0.0057(19) 0.0028(19) 0.009(2)
C67 0.033(2) 0.028(2) 0.059(3) 0.001(2) 0.003(2) 0.009(2)
C68 0.053(3) 0.042(3) 0.049(3) 0.006(2) 0.000(2) 0.025(3)
C69 0.034(2) 0.045(3) 0.046(3) 0.013(2) 0.012(2) 0.023(2)
C70 0.036(3) 0.051(3) 0.042(3) 0.006(2) -0.002(2) 0.024(2)
C71 0.030(2) 0.056(3) 0.028(2) 0.004(2) 0.0048(19) 0.016(2)
C72 0.035(2) 0.034(2) 0.036(2) 0.010(2) 0.013(2) 0.009(2)
C73 0.044(3) 0.033(3) 0.042(3) 0.017(2) -0.009(2) 0.002(2)
C74 0.028(2) 0.033(2) 0.062(3) -0.001(2) 0.001(2) 0.016(2)
C75 0.040(3) 0.050(3) 0.032(2) 0.001(2) 0.002(2) 0.024(2)
C76 0.041(3) 0.028(2) 0.045(3) -0.001(2) -0.001(2) 0.013(2)
C77 0.058(3) 0.043(3) 0.059(3) -0.013(3) -0.015(3) 0.033(3)
C78 0.045(3) 0.044(3) 0.041(3) 0.007(2) 0.002(2) 0.026(2)
C79 0.037(3) 0.035(3) 0.044(3) 0.019(2) 0.007(2) 0.004(2)
C80 0.045(3) 0.062(3) 0.039(3) 0.013(2) 0.008(2) 0.033(3)
C81 0.035(2) 0.037(3) 0.040(3) 0.008(2) 0.009(2) 0.014(2)
C82 0.048(3) 0.030(2) 0.036(3) 0.011(2) 0.009(2) 0.018(2)
C83 0.042(3) 0.031(2) 0.045(3) -0.001(2) -0.004(2) 0.014(2)
C84 0.029(2) 0.036(3) 0.100(5) 0.007(3) 0.004(3) 0.016(2)
C85 0.030(2) 0.059(3) 0.036(3) 0.008(2) 0.011(2) 0.018(2)
C86 0.040(3) 0.035(3) 0.035(3) 0.012(2) 0.002(2) -0.003(2)
C87 0.028(2) 0.056(3) 0.044(3) -0.004(2) 0.008(2) 0.015(2)
C88 0.062(3) 0.054(3) 0.044(3) 0.023(3) 0.017(3) 0.033(3)
C89 0.066(4) 0.047(3) 0.037(3) 0.011(2) 0.002(3) 0.030(3)
C90 0.055(4) 0.041(3) 0.099(5) -0.027(3) -0.035(4) 0.032(3)
C91 0.036(3) 0.061(3) 0.054(3) -0.003(3) 0.007(2) 0.018(3)
C92 0.048(3) 0.042(3) 0.037(3) -0.002(2) 0.010(2) 0.026(2)
C93 0.029(3) 0.055(3) 0.063(4) 0.008(3) 0.012(2) 0.006(2)
C94 0.074(4) 0.041(3) 0.046(3) 0.021(2) 0.018(3) 0.022(3)
C95 0.041(3) 0.062(3) 0.036(3) -0.004(2) -0.007(2) 0.027(3)
C96 0.037(3) 0.060(3) 0.061(3) 0.013(3) 0.011(2) 0.028(3)
C97 0.032(3) 0.030(3) 0.137(7) -0.003(4) -0.015(4) 0.017(2)
C01 0.046(3) 0.041(3) 0.051(3) 0.016(2) -0.004(2) 0.007(2)
C99 0.039(3) 0.050(3) 0.065(4) -0.012(3) 0.002(3) 0.003(3)
C100 0.039(3) 0.042(3) 0.078(4) 0.013(3) 0.030(3) 0.011(2)
C101 0.040(3) 0.070(4) 0.052(3) -0.019(3) 0.004(2) 0.027(3)
C102 0.111(6) 0.130(6) 0.038(3) 0.028(4) 0.034(4) 0.079(5)
C103 0.043(3) 0.109(5) 0.056(4) 0.001(4) 0.013(3) 0.030(4)
C104 0.039(3) 0.059(4) 0.071(4) -0.025(3) -0.005(3) 0.017(3)
C105 0.083(5) 0.094(5) 0.062(4) 0.006(4) 0.038(4) 0.037(4)
C106 0.144(7) 0.123(7) 0.064(4) 0.040(4) 0.057(5) 0.091(6)
C107 0.180(9) 0.115(6) 0.049(4) 0.043(4) 0.019(5) 0.105(6)
C108 0.070(6) 0.068(6) 0.004(3) 0.007(4) 0.012(4) 0.059(6)
C98 0.090(8) 0.078(7) 0.009(4) 0.018(4) 0.014(4) 0.069(7)

loop_
_atom_type_symbol
_atom_type_description
_atom_type_scat_dispersion_real
_atom_type_scat_dispersion_imag
_atom_type_scat_source
C C 0.0033 0.0016 'International Tables Vol C Tables 4.2.6.8 and 6.1.1.4'
H H 0.0000 0.0000 'International Tables Vol C Tables 4.2.6.8 and 6.1.1.4'
N N 0.0061 0.0033 'International Tables Vol C Tables 4.2.6.8 and 6.1.1.4'
P P 0.1023 0.0942 'International Tables Vol C Tables 4.2.6.8 and 6.1.1.4'
Cl Cl 0.1484 0.1585 'International Tables Vol C Tables 4.2.6.8 and 6.1.1.4'
Zr Zr -2.9673 0.5597 'International Tables Vol C Tables 4.2.6.8 and 6.1.1.4'

loop_
_geom_angle_atom_site_label_1
_geom_angle_atom_site_label_2
_geom_angle_atom_site_label_3
_geom_angle
_geom_angle_site_symmetry_1
_geom_angle_site_symmetry_3
_geom_angle_publ_flag
N1 Zr1 Cl1 94.88(3) . . ?
N1 Zr1 Cl2 95.54(2) . . ?
Cl1 Zr1 Cl2 89.33(4) . . ?
N1 Zr1 Cl4 95.10(3) . . ?
Cl1 Zr1 Cl4 170.01(3) . . ?
Cl2 Zr1 Cl4 90.35(4) . . ?
N1 Zr1 Cl5 94.69(2) . . ?
Cl1 Zr1 Cl5 89.35(4) . . ?
Cl2 Zr1 Cl5 169.76(3) . . ?
Cl4 Zr1 Cl5 89.20(4) . . ?
N1 Zr1 Cl7 178.05(3) . . ?
Cl1 Zr1 Cl7 85.24(4) . . ?
Cl2 Zr1 Cl7 82.51(3) . . ?
Cl4 Zr1 Cl7 84.81(4) . . ?
Cl5 Zr1 Cl7 87.26(3) . . ?
N1 Zr1 Zr2 45.577(10) . 2_566 ?
Cl1 Zr1 Zr2 93.19(3) . 2_566 ?
Cl2 Zr1 Zr2 49.96(2) . 2_566 ?
Cl4 Zr1 Zr2 94.25(3) . 2_566 ?
Cl5 Zr1 Zr2 140.27(3) . 2_566 ?
Cl7 Zr1 Zr2 132.47(3) . 2_566 ?
N1 Zr1 Zr3 45.096(10) . 2_566 ?
Cl1 Zr1 Zr3 49.78(2) . 2_566 ?
Cl2 Zr1 Zr3 94.01(3) . 2_566 ?
Cl4 Zr1 Zr3 140.18(3) . 2_566 ?
Cl5 Zr1 Zr3 92.88(3) . 2_566 ?
Cl7 Zr1 Zr3 135.00(3) . 2_566 ?
Zr2 Zr1 Zr3 60.414(12) 2_566 2_566 ?
N1 Zr1 Zr3 45.070(10) . . ?
Cl1 Zr1 Zr3 139.95(3) . . ?
Cl2 Zr1 Zr3 93.80(3) . . ?
Cl4 Zr1 Zr3 50.03(2) . . ?
Cl5 Zr1 Zr3 93.74(3) . . ?
Cl7 Zr1 Zr3 134.77(3) . . ?
Zr2 Zr1 Zr3 60.349(12) 2_566 . ?
Zr3 Zr1 Zr3 90.167(13) 2_566 . ?
N1 Zr1 Zr2 44.998(9) . . ?
Cl1 Zr1 Zr2 93.67(3) . . ?
Cl2 Zr1 Zr2 140.53(3) . . ?
Cl4 Zr1 Zr2 92.93(3) . . ?
Cl5 Zr1 Zr2 49.70(2) . . ?
Cl7 Zr1 Zr2 136.95(3) . . ?
Zr2 Zr1 Zr2 90.575(13) 2_566 . ?
Zr3 Zr1 Zr2 60.030(12) 2_566 . ?
Zr3 Zr1 Zr2 60.064(12) . . ?
N1 Zr2 Cl2 95.11(3) . 2_566 ?
N1 Zr2 Cl6 94.56(3) . . ?
Cl2 Zr2 Cl6 89.94(3) 2_566 . ?
N1 Zr2 Cl3 94.72(3) . . ?
Cl2 Zr2 Cl3 89.68(3) 2_566 . ?
Cl6 Zr2 Cl3 170.71(4) . . ?
N1 Zr2 Cl5 94.26(3) . . ?
Cl2 Zr2 Cl5 170.60(4) 2_566 . ?
Cl6 Zr2 Cl5 89.99(3) . . ?
Cl3 Zr2 Cl5 88.88(4) . . ?
N1 Zr2 Cl9 178.47(3) . . ?
Cl2 Zr2 Cl9 83.42(3) 2_566 . ?
Cl6 Zr2 Cl9 85.01(4) . . ?
Cl3 Zr2 Cl9 85.72(4) . . ?
Cl5 Zr2 Cl9 87.21(3) . . ?
N1 Zr2 Zr1 44.996(9) . 2_566 ?
Cl2 Zr2 Zr1 50.12(2) 2_566 2_566 ?
Cl6 Zr2 Zr1 93.39(3) . 2_566 ?
Cl3 Zr2 Zr1 93.48(3) . 2_566 ?
Cl5 Zr2 Zr1 139.25(3) . 2_566 ?
Cl9 Zr2 Zr1 133.54(3) . 2_566 ?
N1 Zr2 Zr3 44.817(10) . 2_566 ?
Cl2 Zr2 Zr3 93.57(3) 2_566 2_566 ?
Cl6 Zr2 Zr3 139.37(3) . 2_566 ?
Cl3 Zr2 Zr3 49.91(2) . 2_566 ?
Cl5 Zr2 Zr3 92.60(3) . 2_566 ?
Cl9 Zr2 Zr3 135.61(3) . 2_566 ?
Zr1 Zr2 Zr3 59.908(12) 2_566 2_566 ?
N1 Zr2 Zr3 44.775(10) . . ?
Cl2 Zr2 Zr3 93.69(3) 2_566 . ?
Cl6 Zr2 Zr3 49.78(2) . . ?
Cl3 Zr2 Zr3 139.50(3) . . ?
Cl5 Zr2 Zr3 93.44(3) . . ?
Cl9 Zr2 Zr3 134.77(3) . . ?
Zr1 Zr2 Zr3 59.853(12) 2_566 . ?
Zr3 Zr2 Zr3 89.592(14) 2_566 . ?
N1 Zr2 Zr1 44.429(9) . . ?
Cl2 Zr2 Zr1 139.54(3) 2_566 . ?
Cl6 Zr2 Zr1 93.09(3) . . ?
Cl3 Zr2 Zr1 93.23(3) . . ?
Cl5 Zr2 Zr1 49.83(2) . . ?
Cl9 Zr2 Zr1 137.03(3) . . ?
Zr1 Zr2 Zr1 89.425(13) 2_566 . ?
Zr3 Zr2 Zr1 59.549(12) 2_566 . ?
Zr3 Zr2 Zr1 59.555(12) . . ?
N1 Zr3 Cl1 94.87(3) . 2_566 ?
N1 Zr3 Cl8 179.60(3) . . ?
Cl1 Zr3 Cl8 84.81(4) 2_566 . ?
N1 Zr3 Cl6 94.85(3) . . ?
Cl1 Zr3 Cl6 88.93(3) 2_566 . ?
Cl8 Zr3 Cl6 85.39(4) . . ?
N1 Zr3 Cl4 95.05(3) . . ?
Cl1 Zr3 Cl4 169.99(4) 2_566 . ?
Cl8 Zr3 Cl4 85.28(4) . . ?
Cl6 Zr3 Cl4 88.89(3) . . ?
N1 Zr3 Cl3 94.99(3) . 2_566 ?
Cl1 Zr3 Cl3 90.32(4) 2_566 2_566 ?
Cl8 Zr3 Cl3 84.78(4) . 2_566 ?
Cl6 Zr3 Cl3 170.16(4) . 2_566 ?
Cl4 Zr3 Cl3 90.16(4) . 2_566 ?
N1 Zr3 Zr1 44.930(10) . 2_566 ?
Cl1 Zr3 Zr1 49.94(3) 2_566 2_566 ?
Cl8 Zr3 Zr1 134.75(3) . 2_566 ?
Cl6 Zr3 Zr1 93.21(3) . 2_566 ?
Cl4 Zr3 Zr1 139.97(3) . 2_566 ?
Cl3 Zr3 Zr1 93.81(3) 2_566 2_566 ?
N1 Zr3 Zr1 44.904(10) . . ?
Cl1 Zr3 Zr1 139.77(3) 2_566 . ?
Cl8 Zr3 Zr1 135.41(3) . . ?
Cl6 Zr3 Zr1 93.65(3) . . ?
Cl4 Zr3 Zr1 50.15(2) . . ?
Cl3 Zr3 Zr1 93.25(3) 2_566 . ?
Zr1 Zr3 Zr1 89.833(13) 2_566 . ?
N1 Zr3 Zr2 45.226(10) . 2_566 ?
Cl1 Zr3 Zr2 94.09(3) 2_566 2_566 ?
Cl8 Zr3 Zr2 134.54(3) . 2_566 ?
Cl6 Zr3 Zr2 140.07(3) . 2_566 ?
Cl4 Zr3 Zr2 93.85(3) . 2_566 ?
Cl3 Zr3 Zr2 49.77(2) 2_566 2_566 ?
Zr1 Zr3 Zr2 60.421(12) 2_566 2_566 ?
Zr1 Zr3 Zr2 59.743(12) . 2_566 ?
N1 Zr3 Zr2 45.183(10) . . ?
Cl1 Zr3 Zr2 92.77(3) 2_566 . ?
Cl8 Zr3 Zr2 135.05(3) . . ?
Cl6 Zr3 Zr2 49.66(2) . . ?
Cl4 Zr3 Zr2 93.25(3) . . ?
Cl3 Zr3 Zr2 140.17(3) 2_566 . ?
Zr1 Zr3 Zr2 59.733(12) 2_566 . ?
Zr1 Zr3 Zr2 60.381(12) . . ?
Zr2 Zr3 Zr2 90.408(14) 2_566 . ?
N2 Zr4 Cl10 95.08(3) . . ?
N2 Zr4 Cl12 94.93(3) . . ?
Cl10 Zr4 Cl12 88.52(4) . . ?
N2 Zr4 Cl11 94.48(3) . . ?
Cl10 Zr4 Cl11 90.58(4) . . ?
Cl12 Zr4 Cl11 170.59(4) . . ?
N2 Zr4 Cl13 94.05(3) . . ?
Cl10 Zr4 Cl13 170.79(4) . . ?
Cl12 Zr4 Cl13 89.49(4) . . ?
Cl11 Zr4 Cl13 89.91(4) . . ?
N2 Zr4 Cl14 178.93(3) . . ?
Cl10 Zr4 Cl14 83.85(3) . . ?
Cl12 Zr4 Cl14 85.05(4) . . ?
Cl11 Zr4 Cl14 85.55(4) . . ?
Cl13 Zr4 Cl14 87.03(4) . . ?
N2 Zr4 Zr6 45.128(10) . . ?
Cl10 Zr4 Zr6 49.96(2) . . ?
Cl12 Zr4 Zr6 93.39(3) . . ?
Cl11 Zr4 Zr6 93.20(3) . . ?
Cl13 Zr4 Zr6 139.17(3) . . ?
Cl14 Zr4 Zr6 133.80(3) . . ?
N2 Zr4 Zr5 44.921(10) . . ?
Cl10 Zr4 Zr5 92.97(3) . . ?
Cl12 Zr4 Zr5 50.00(3) . . ?
Cl11 Zr4 Zr5 139.40(3) . . ?
Cl13 Zr4 Zr5 92.63(3) . . ?
Cl14 Zr4 Zr5 135.04(3) . . ?
Zr6 Zr4 Zr5 60.057(13) . . ?
N2 Zr4 Zr5 44.661(10) . 2 ?
Cl10 Zr4 Zr5 94.23(3) . 2 ?
Cl12 Zr4 Zr5 139.59(3) . 2 ?
Cl11 Zr4 Zr5 49.82(3) . 2 ?
Cl13 Zr4 Zr5 93.11(3) . 2 ?
Cl14 Zr4 Zr5 135.35(3) . 2 ?
Zr6 Zr4 Zr5 59.851(13) . 2 ?
Zr5 Zr4 Zr5 89.582(14) . 2 ?
N2 Zr4 Zr6 44.576(10) . 2 ?
Cl10 Zr4 Zr6 139.65(3) . 2 ?
Cl12 Zr4 Zr6 93.59(3) . 2 ?
Cl11 Zr4 Zr6 93.16(3) . 2 ?
Cl13 Zr4 Zr6 49.47(3) . 2 ?
Cl14 Zr4 Zr6 136.50(3) . 2 ?
Zr6 Zr4 Zr6 89.704(14) . 2 ?
Zr5 Zr4 Zr6 59.681(12) . 2 ?
Zr5 Zr4 Zr6 59.587(12) 2 2 ?
N2 Zr5 Cl15 94.92(3) . . ?
N2 Zr5 Cl16 95.27(3) . . ?
Cl15 Zr5 Cl16 169.74(4) . . ?
N2 Zr5 Cl12 95.27(3) . . ?
Cl15 Zr5 Cl12 89.90(4) . . ?
Cl16 Zr5 Cl12 90.32(4) . . ?
N2 Zr5 Cl11 94.78(3) . 2 ?
Cl15 Zr5 Cl11 88.97(4) . 2 ?
Cl16 Zr5 Cl11 89.02(4) . 2 ?
Cl12 Zr5 Cl11 169.94(4) . 2 ?
N2 Zr5 Cl17 178.93(4) . . ?
Cl15 Zr5 Cl17 84.41(5) . . ?
Cl16 Zr5 Cl17 85.42(5) . . ?
Cl12 Zr5 Cl17 83.91(4) . . ?
Cl11 Zr5 Cl17 86.04(4) 2 . ?
N2 Zr5 Zr6 45.085(10) . 2 ?
Cl15 Zr5 Zr6 139.99(3) . 2 ?
Cl16 Zr5 Zr6 50.19(3) . 2 ?
Cl12 Zr5 Zr6 94.23(3) . 2 ?
Cl11 Zr5 Zr6 93.05(3) 2 2 ?
Cl17 Zr5 Zr6 135.60(4) . 2 ?
N2 Zr5 Zr4 45.341(10) . . ?
Cl15 Zr5 Zr4 93.83(3) . . ?
Cl16 Zr5 Zr4 94.16(3) . . ?
Cl12 Zr5 Zr4 49.93(3) . . ?
Cl11 Zr5 Zr4 140.13(3) 2 . ?
Cl17 Zr5 Zr4 133.83(3) . . ?
Zr6 Zr5 Zr4 60.567(12) 2 . ?
N2 Zr5 Zr6 45.037(10) . . ?
Cl15 Zr5 Zr6 49.89(3) . . ?
Cl16 Zr5 Zr6 140.31(3) . . ?
Cl12 Zr5 Zr6 93.21(3) . . ?
Cl11 Zr5 Zr6 93.70(3) 2 . ?
Cl17 Zr5 Zr6 134.27(4) . . ?
Zr6 Zr5 Zr6 90.122(14) 2 . ?
Zr4 Zr5 Zr6 59.896(12) . . ?
N2 Zr5 Zr4 45.077(10) . 2 ?
Cl15 Zr5 Zr4 93.10(3) . 2 ?
Cl16 Zr5 Zr4 93.27(3) . 2 ?
Cl12 Zr5 Zr4 140.35(3) . 2 ?
Cl11 Zr5 Zr4 49.71(3) 2 2 ?
Cl17 Zr5 Zr4 135.74(3) . 2 ?
Zr6 Zr5 Zr4 59.772(12) 2 2 ?
Zr4 Zr5 Zr4 90.418(14) . 2 ?
Zr6 Zr5 Zr4 60.386(12) . 2 ?
N2 Zr6 Cl18 178.94(4) . . ?
N2 Zr6 Cl15 94.73(3) . . ?
Cl18 Zr6 Cl15 85.45(5) . . ?
N2 Zr6 Cl10 95.41(3) . . ?
Cl18 Zr6 Cl10 83.54(4) . . ?
Cl15 Zr6 Cl10 89.44(4) . . ?
N2 Zr6 Cl13 94.59(3) . 2 ?
Cl18 Zr6 Cl13 86.46(4) . 2 ?
Cl15 Zr6 Cl13 89.09(4) . 2 ?
Cl10 Zr6 Cl13 169.97(4) . 2 ?
N2 Zr6 Cl16 94.95(3) . 2 ?
Cl18 Zr6 Cl16 84.90(5) . 2 ?
Cl15 Zr6 Cl16 170.27(4) . 2 ?
Cl10 Zr6 Cl16 90.63(4) . 2 ?
Cl13 Zr6 Cl16 89.15(4) 2 2 ?
N2 Zr6 Zr4 45.427(10) . . ?
Cl18 Zr6 Zr4 133.52(3) . . ?
Cl15 Zr6 Zr4 93.90(3) . . ?
Cl10 Zr6 Zr4 49.99(2) . . ?
Cl13 Zr6 Zr4 140.02(3) 2 . ?
Cl16 Zr6 Zr4 93.59(3) 2 . ?
N2 Zr6 Zr5 44.963(10) . 2 ?
Cl18 Zr6 Zr5 134.87(4) . 2 ?
Cl15 Zr6 Zr5 139.68(3) . 2 ?
Cl10 Zr6 Zr5 94.67(3) . 2 ?
Cl13 Zr6 Zr5 92.86(3) 2 2 ?
Cl16 Zr6 Zr5 49.99(3) 2 2 ?
Zr4 Zr6 Zr5 60.378(13) . 2 ?
N2 Zr6 Zr5 44.915(10) . . ?
Cl18 Zr6 Zr5 135.23(4) . . ?
Cl15 Zr6 Zr5 49.82(3) . . ?
Cl10 Zr6 Zr5 92.99(3) . . ?
Cl13 Zr6 Zr5 93.63(3) 2 . ?
Cl16 Zr6 Zr5 139.86(3) 2 . ?
Zr4 Zr6 Zr5 60.047(13) . . ?
Zr5 Zr6 Zr5 89.878(14) 2 . ?
N2 Zr6 Zr4 44.869(9) . 2 ?
Cl18 Zr6 Zr4 136.18(3) . 2 ?
Cl15 Zr6 Zr4 92.77(3) . 2 ?
Cl10 Zr6 Zr4 140.27(3) . 2 ?
Cl13 Zr6 Zr4 49.72(3) 2 2 ?
Cl16 Zr6 Zr4 93.38(3) 2 2 ?
Zr4 Zr6 Zr4 90.296(14) . 2 ?
Zr5 Zr6 Zr4 59.752(12) 2 2 ?
Zr5 Zr6 Zr4 60.027(12) . 2 ?
Zr1 N1 Zr1 180.000(1) 2_566 . ?
Zr1 N1 Zr3 90.026(14) 2_566 2_566 ?
Zr1 N1 Zr3 89.974(14) . 2_566 ?
Zr1 N1 Zr3 89.974(14) 2_566 . ?
Zr1 N1 Zr3 90.026(14) . . ?
Zr3 N1 Zr3 180.000(1) 2_566 . ?
Zr1 N1 Zr2 89.427(14) 2_566 . ?
Zr1 N1 Zr2 90.574(13) . . ?
Zr3 N1 Zr2 89.958(14) 2_566 . ?
Zr3 N1 Zr2 90.043(14) . . ?
Zr1 N1 Zr2 90.574(13) 2_566 2_566 ?
Zr1 N1 Zr2 89.426(13) . 2_566 ?
Zr3 N1 Zr2 90.043(14) 2_566 2_566 ?
Zr3 N1 Zr2 89.957(14) . 2_566 ?
Zr2 N1 Zr2 180.000(1) . 2_566 ?
Zr5 N2 Zr5 180.000(19) 2 . ?
Zr5 N2 Zr6 89.953(15) 2 . ?
Zr5 N2 Zr6 90.047(15) . . ?
Zr5 N2 Zr6 90.047(15) 2 2 ?
Zr5 N2 Zr6 89.953(15) . 2 ?
Zr6 N2 Zr6 180.00(3) . 2 ?
Zr5 N2 Zr4 90.262(15) 2 . ?
Zr5 N2 Zr4 89.738(15) . . ?
Zr6 N2 Zr4 89.445(14) . . ?
Zr6 N2 Zr4 90.555(14) 2 . ?
Zr5 N2 Zr4 89.738(15) 2 2 ?
Zr5 N2 Zr4 90.262(15) . 2 ?
Zr6 N2 Zr4 90.555(14) . 2 ?
Zr6 N2 Zr4 89.445(14) 2 2 ?
Zr4 N2 Zr4 180.00(2) . 2 ?
Zr3 Cl1 Zr1 80.28(3) 2_566 . ?
Zr2 Cl2 Zr1 79.92(3) 2_566 . ?
Zr2 Cl3 Zr3 80.33(3) . 2_566 ?
Zr3 Cl4 Zr1 79.82(3) . . ?
Zr2 Cl5 Zr1 80.47(3) . . ?
Zr2 Cl6 Zr3 80.55(3) . . ?
Zr6 Cl10 Zr4 80.04(3) . . ?
Zr4 Cl11 Zr5 80.47(3) . 2 ?
Zr4 Cl12 Zr5 80.07(3) . . ?
Zr6 Cl13 Zr4 80.81(3) 2 . ?
Zr5 Cl15 Zr6 80.29(3) . . ?
Zr5 Cl16 Zr6 79.82(3) . 2 ?
N13 P1 C17 105.73(18) . . ?
N13 P1 C8 113.25(19) . . ?
C17 P1 C8 105.31(18) . . ?
N13 P1 C21 114.19(19) . . ?
C17 P1 C21 110.66(19) . . ?
C8 P1 C21 107.37(19) . . ?
N11 P2 C13 113.92(18) . . ?
N11 P2 C1 112.96(19) . . ?
C13 P2 C1 108.16(19) . . ?
N11 P2 C4 106.55(18) . . ?
C13 P2 C4 108.11(19) . . ?
C1 P2 C4 106.80(18) . . ?
N12 P3 C3 109.4(2) . . ?
N12 P3 C2 109.44(19) . . ?
C3 P3 C2 106.99(18) . . ?
N12 P3 C7 114.22(18) . . ?
C3 P3 C7 109.03(19) . . ?
C2 P3 C7 107.46(19) . . ?
N13 P4 C6 114.73(18) . . ?
N13 P4 C5 109.07(19) . . ?
C6 P4 C5 109.04(19) . . ?
N13 P4 C18 108.12(19) . . ?
C6 P4 C18 108.28(19) . . ?
C5 P4 C18 107.34(19) . . ?
N11 P5 C28 113.01(19) . . ?
N11 P5 C50 105.9(2) . . ?
C28 P5 C50 108.0(2) . . ?
N11 P5 C27 113.4(2) . . ?
C28 P5 C27 106.4(2) . . ?
C50 P5 C27 110.0(2) . . ?
N12 P6 C19 115.7(2) . . ?
N12 P6 C59 110.1(2) . . ?
C19 P6 C59 107.8(2) . . ?
N12 P6 C46 108.8(2) . . ?
C19 P6 C46 105.2(2) . . ?
C59 P6 C46 109.0(2) . . ?
P5 N11 P2 139.7(2) . . ?
P6 N12 P3 135.2(2) . . ?
P4 N13 P1 144.5(2) . . ?
C38 C1 C61 119.2(4) . . ?
C38 C1 P2 121.3(3) . . ?
C61 C1 P2 119.3(3) . . ?
C14 C2 C25 119.6(4) . . ?
C14 C2 P3 119.5(3) . . ?
C25 C2 P3 120.9(3) . . ?
C42 C3 C23 119.8(4) . . ?
C42 C3 P3 118.8(3) . . ?
C23 C3 P3 121.1(3) . . ?
C33 C4 C11 119.7(4) . . ?
C33 C4 P2 118.4(3) . . ?
C11 C4 P2 121.8(3) . . ?
C12 C5 C34 119.7(4) . . ?
C12 C5 P4 123.2(3) . . ?
C34 C5 P4 117.1(3) . . ?
C10 C6 C54 119.0(4) . . ?
C10 C6 P4 120.6(3) . . ?
C54 C6 P4 120.0(3) . . ?
C24 C7 C29 120.0(4) . . ?
C24 C7 P3 119.5(3) . . ?
C29 C7 P3 120.3(3) . . ?
C16 C8 C26 119.3(4) . . ?
C16 C8 P1 123.9(3) . . ?
C26 C8 P1 116.8(3) . . ?
C35 C9 C26 120.4(4) . . ?
C31 C10 C6 120.2(4) . . ?
C53 C11 C4 119.4(4) . . ?
C5 C12 C41 120.2(4) . . ?
C22 C13 C62 119.0(4) . . ?
C22 C13 P2 118.5(3) . . ?
C62 C13 P2 122.4(3) . . ?
C2 C14 C40 119.8(4) . . ?
C18 C15 C36 120.0(4) . . ?
C8 C16 C30 120.5(4) . . ?
C71 C17 C39 119.2(4) . . ?
C71 C17 P1 120.2(3) . . ?
C39 C17 P1 120.5(3) . . ?
C15 C18 C75 120.1(4) . . ?
C15 C18 P4 118.9(3) . . ?
C75 C18 P4 120.9(3) . . ?
C76 C19 C56 118.7(4) . . ?
C76 C19 P6 122.9(4) . . ?
C56 C19 P6 118.4(4) . . ?
C47 C20 C29 120.6(4) . . ?
C32 C21 C60 119.5(4) . . ?
C32 C21 P1 119.8(3) . . ?
C60 C21 P1 120.6(3) . . ?
C67 C22 C13 119.7(4) . . ?
C86 C23 C3 120.2(5) . . ?
C78 C24 C7 120.2(4) . . ?
C37 C25 C2 120.1(4) . . ?
C9 C26 C8 119.6(4) . . ?
C87 C27 C64 119.5(4) . . ?
C87 C27 P5 118.7(4) . . ?
C64 C27 P5 121.7(4) . . ?
C81 C28 C55 119.5(4) . . ?
C81 C28 P5 120.1(3) . . ?
C55 C28 P5 120.0(3) . . ?
C20 C29 C7 119.2(4) . . ?
C35 C30 C16 119.7(4) . . ?
C65 C31 C10 120.4(4) . . ?
C21 C32 C82 119.8(4) . . ?
C69 C33 C4 120.4(4) . . ?
C79 C34 C5 119.4(4) . . ?
C9 C35 C30 120.4(4) . . ?
C80 C36 C15 119.4(4) . . ?
C51 C37 C25 119.6(4) . . ?
C1 C38 C44 120.1(4) . . ?
C17 C39 C66 120.1(4) . . ?
C51 C40 C14 119.8(4) . . ?
C48 C41 C12 119.3(5) . . ?
C57 C42 C3 119.8(5) . . ?
C82 C43 C72 120.5(4) . . ?
C83 C44 C38 120.4(4) . . ?
C66 C45 C85 120.1(4) . . ?
C102 C46 C91 119.7(5) . . ?
C102 C46 P6 122.1(4) . . ?
C91 C46 P6 118.2(4) . . ?
C20 C47 C78 120.3(4) . . ?
C79 C48 C41 120.6(4) . . ?
C65 C49 C54 119.9(4) . . ?
C88 C50 C108 116.1(5) . . ?
C88 C50 P5 120.9(4) . . ?
C108 C50 P5 122.1(5) . . ?
C40 C51 C37 121.1(4) . . ?
C70 C52 C67 119.7(4) . . ?
C58 C53 C11 120.2(4) . . ?
C49 C54 C6 120.2(4) . . ?
C100 C55 C28 118.8(5) . . ?
C94 C56 C19 120.7(5) . . ?
C42 C57 C73 119.4(5) . . ?
C53 C58 C69 120.6(4) . . ?
C74 C59 C77 119.2(5) . . ?
C74 C59 P6 120.0(4) . . ?
C77 C59 P6 120.8(4) . . ?
C72 C60 C21 120.6(4) . . ?
C92 C61 C1 120.2(4) . . ?
C70 C62 C13 119.7(4) . . ?
C107 C63 C88 119.5(6) . . ?
C101 C64 C27 120.2(5) . . ?
C31 C65 C49 120.3(4) . . ?
C45 C66 C39 120.1(4) . . ?
C22 C67 C52 121.0(4) . . ?
C76 C68 C89 120.3(5) . . ?
C33 C69 C58 119.7(4) . . ?
C52 C70 C62 120.7(5) . . ?
C17 C71 C85 120.6(4) . . ?
C60 C72 C43 119.4(4) . . ?
C86 C73 C57 121.7(5) . . ?
C84 C74 C59 120.9(5) . . ?
C95 C75 C18 119.1(4) . . ?
C68 C76 C19 120.3(4) . . ?
C90 C77 C59 119.1(6) . . ?
C24 C78 C47 119.7(5) . . ?
C48 C79 C34 120.6(4) . . ?
C95 C80 C36 121.1(5) . . ?
C96 C81 C28 120.2(4) . . ?
C43 C82 C32 120.1(4) . . ?
C92 C83 C44 120.6(4) . . ?
C74 C84 C97 119.0(6) . . ?
C45 C85 C71 119.8(4) . . ?
C73 C86 C23 119.1(5) . . ?
C99 C87 C27 119.8(5) . . ?
C50 C88 C63 122.0(5) . . ?
C68 C89 C94 120.3(5) . . ?
C97 C90 C77 120.9(6) . . ?
C103 C91 C46 119.0(6) . . ?
C83 C92 C61 119.4(4) . . ?
C100 C93 C96 120.7(5) . . ?
C56 C94 C89 119.7(5) . . ?
C80 C95 C75 120.3(5) . . ?
C93 C96 C81 120.0(5) . . ?
C90 C97 C84 120.9(5) . . ?
Cl01 C01 Cl02 112.7(3) . . ?
C87 C99 C104 120.4(5) . . ?
C93 C100 C55 120.9(5) . . ?
C64 C101 C104 120.1(5) . . ?
C46 C102 C106 120.0(6) . . ?
C105 C103 C91 121.5(6) . . ?
C101 C104 C99 119.8(5) . . ?
C106 C105 C103 120.2(6) . . ?
C105 C106 C102 119.3(7) . . ?
C63 C107 C98 119.2(6) . . ?
C98 C108 C50 120.8(7) . . ?
C108 C98 C107 118.0(7) . . ?

loop_
_geom_bond_atom_site_label_1
_geom_bond_atom_site_label_2
_geom_bond_distance
_geom_bond_site_symmetry_2
_geom_bond_publ_flag
Zr1 N1 2.2875(4) . ?
Zr1 Cl1 2.5152(11) . ?
Zr1 Cl2 2.5214(10) . ?
Zr1 Cl4 2.5276(11) . ?
Zr1 Cl5 2.5318(10) . ?
Zr1 Cl7 2.5341(10) . ?
Zr1 Zr2 3.2350(5) 2_566 ?
Zr1 Zr3 3.2390(5) 2_566 ?
Zr1 Zr3 3.2405(6) . ?
Zr1 Zr2 3.2676(5) . ?
Zr2 N1 2.3106(4) . ?
Zr2 Cl2 2.5155(10) 2_566 ?
Zr2 Cl6 2.5170(10) . ?
Zr2 Cl3 2.5206(11) . ?
Zr2 Cl5 2.5269(10) . ?
Zr2 Cl9 2.5297(11) . ?
Zr2 Zr1 3.2350(5) 2_566 ?
Zr2 Zr3 3.2548(6) 2_566 ?
Zr2 Zr3 3.2573(6) . ?
Zr3 N1 2.2942(4) . ?
Zr3 Cl1 2.5093(10) 2_566 ?
Zr3 Cl8 2.5193(11) . ?
Zr3 Cl6 2.5214(11) . ?
Zr3 Cl4 2.5233(10) . ?
Zr3 Cl3 2.5258(11) 2_566 ?
Zr3 Zr1 3.2390(5) 2_566 ?
Zr3 Zr2 3.2548(6) 2_566 ?
Zr4 N2 2.3065(4) . ?
Zr4 Cl10 2.5179(10) . ?
Zr4 Cl12 2.5191(12) . ?
Zr4 Cl11 2.5194(11) . ?
Zr4 Cl13 2.5266(11) . ?
Zr4 Cl14 2.5297(11) . ?
Zr4 Zr6 3.2377(5) . ?
Zr4 Zr5 3.2426(6) . ?
Zr4 Zr5 3.2574(6) 2 ?
Zr4 Zr6 3.2692(5) 2 ?
Zr5 N2 2.2897(4) . ?
Zr5 Cl15 2.5138(12) . ?
Zr5 Cl16 2.5213(12) . ?
Zr5 Cl12 2.5219(11) . ?
Zr5 Cl11 2.5236(11) 2 ?
Zr5 Cl17 2.5335(12) . ?
Zr5 Zr6 3.2402(6) 2 ?
Zr5 Zr6 3.2429(6) . ?
Zr5 Zr4 3.2574(6) 2 ?
Zr6 N2 2.2946(4) . ?
Zr6 Cl18 2.5152(11) . ?
Zr6 Cl15 2.5163(13) . ?
Zr6 Cl10 2.5167(10) . ?
Zr6 Cl13 2.5171(11) 2 ?
Zr6 Cl16 2.5288(12) 2 ?
Zr6 Zr5 3.2402(6) 2 ?
Zr6 Zr4 3.2692(5) 2 ?
N1 Zr1 2.2875(4) 2_566 ?
N1 Zr3 2.2942(4) 2_566 ?
N1 Zr2 2.3106(4) 2_566 ?
N2 Zr5 2.2897(4) 2 ?
N2 Zr6 2.2946(4) 2 ?
N2 Zr4 2.3065(4) 2 ?
Cl1 Zr3 2.5093(10) 2_566 ?
Cl2 Zr2 2.5155(10) 2_566 ?
Cl3 Zr3 2.5258(11) 2_566 ?
Cl11 Zr5 2.5236(11) 2 ?
Cl13 Zr6 2.5171(11) 2 ?
Cl16 Zr6 2.5288(12) 2 ?
P1 N13 1.581(3) . ?
P1 C17 1.799(4) . ?
P1 C8 1.799(4) . ?
P1 C21 1.804(4) . ?
P2 N11 1.589(3) . ?
P2 C13 1.794(4) . ?
P2 C1 1.797(4) . ?
P2 C4 1.797(4) . ?
P3 N12 1.592(4) . ?
P3 C3 1.786(4) . ?
P3 C2 1.797(4) . ?
P3 C7 1.806(4) . ?
P4 N13 1.577(4) . ?
P4 C6 1.797(4) . ?
P4 C5 1.799(4) . ?
P4 C18 1.802(4) . ?
P5 N11 1.577(3) . ?
P5 C28 1.790(4) . ?
P5 C50 1.794(5) . ?
P5 C27 1.803(5) . ?
P6 N12 1.584(4) . ?
P6 C19 1.794(5) . ?
P6 C59 1.794(5) . ?
P6 C46 1.799(5) . ?
Cl01 C01 1.733(5) . ?
Cl02 C01 1.740(5) . ?
C1 C38 1.383(6) . ?
C1 C61 1.406(6) . ?
C2 C14 1.383(5) . ?
C2 C25 1.391(6) . ?
C3 C42 1.404(6) . ?
C3 C23 1.405(6) . ?
C4 C33 1.391(6) . ?
C4 C11 1.401(6) . ?
C5 C12 1.394(6) . ?
C5 C34 1.398(6) . ?
C6 C10 1.394(6) . ?
C6 C54 1.396(6) . ?
C7 C24 1.388(6) . ?
C7 C29 1.397(6) . ?
C8 C16 1.387(6) . ?
C8 C26 1.402(6) . ?
C9 C35 1.376(6) . ?
C9 C26 1.389(6) . ?
C10 C31 1.381(6) . ?
C11 C53 1.388(6) . ?
C12 C41 1.395(6) . ?
C13 C22 1.400(6) . ?
C13 C62 1.403(6) . ?
C14 C40 1.402(6) . ?
C15 C18 1.391(6) . ?
C15 C36 1.394(6) . ?
C16 C30 1.393(6) . ?
C17 C71 1.374(6) . ?
C17 C39 1.388(6) . ?
C18 C75 1.400(6) . ?
C19 C76 1.390(6) . ?
C19 C56 1.414(6) . ?
C20 C47 1.368(7) . ?
C20 C29 1.389(6) . ?
C21 C32 1.391(6) . ?
C21 C60 1.394(6) . ?
C22 C67 1.372(6) . ?
C23 C86 1.401(6) . ?
C24 C78 1.377(6) . ?
C25 C37 1.384(6) . ?
C27 C87 1.396(7) . ?
C27 C64 1.398(6) . ?
C28 C81 1.394(6) . ?
C28 C55 1.410(6) . ?
C30 C35 1.378(6) . ?
C31 C65 1.373(6) . ?
C32 C82 1.391(6) . ?
C33 C69 1.380(6) . ?
C34 C79 1.388(6) . ?
C36 C80 1.381(7) . ?
C37 C51 1.381(6) . ?
C38 C44 1.388(6) . ?
C39 C66 1.392(6) . ?
C40 C51 1.359(7) . ?
C41 C48 1.385(7) . ?
C42 C57 1.395(7) . ?
C43 C82 1.377(6) . ?
C43 C72 1.394(6) . ?
C44 C83 1.380(7) . ?
C45 C66 1.373(6) . ?
C45 C85 1.377(6) . ?
C46 C102 1.397(8) . ?
C46 C91 1.403(7) . ?
C47 C78 1.397(7) . ?
C48 C79 1.378(7) . ?
C49 C65 1.380(6) . ?
C49 C54 1.388(6) . ?
C50 C88 1.353(7) . ?
C50 C108 1.401(8) . ?
C52 C70 1.371(7) . ?
C52 C67 1.380(7) . ?
C53 C58 1.378(7) . ?
C55 C100 1.397(7) . ?
C56 C94 1.366(7) . ?
C57 C73 1.397(7) . ?
C58 C69 1.385(7) . ?
C59 C74 1.399(7) . ?
C59 C77 1.408(7) . ?
C60 C72 1.378(6) . ?
C61 C92 1.398(6) . ?
C62 C70 1.382(6) . ?
C63 C107 1.306(8) . ?
C63 C88 1.383(7) . ?
C64 C101 1.383(7) . ?
C68 C76 1.381(6) . ?
C68 C89 1.381(7) . ?
C71 C85 1.392(6) . ?
C73 C86 1.380(7) . ?
C74 C84 1.383(7) . ?
C75 C95 1.394(6) . ?
C77 C90 1.394(8) . ?
C80 C95 1.373(7) . ?
C81 C96 1.386(6) . ?
C83 C92 1.377(7) . ?
C84 C97 1.395(9) . ?
C87 C99 1.384(7) . ?
C89 C94 1.394(8) . ?
C90 C97 1.365(10) . ?
C91 C103 1.396(7) . ?
C93 C100 1.363(7) . ?
C93 C96 1.383(7) . ?
C99 C104 1.391(8) . ?
C101 C104 1.388(8) . ?
C102 C106 1.435(9) . ?
C103 C105 1.392(9) . ?
C105 C106 1.368(10) . ?
C107 C98 1.411(11) . ?
C108 C98 1.361(11) . ?
